data_4074245
loop_
_publ_author_name
'Dost\'al, Libor'
'C\'isa\<rov\'a, Ivana'
'Jambor, Roman'
'R\%u\<zi\<cka, Ale\<s'
'Jir\'asko, Robert'
'Hole\<cek, Jaroslav'

_publ_section_title
;
 Structural Diversity of Organoantimony(III) and Organobismuth(III)
 Dihalides Containing O,C,O-Chelating Ligands
;
_journal_issue 18
_journal_name_full Organometallics
_journal_page_first 4366
_journal_paper_doi 10.1021/om060489q
_journal_volume 25
_journal_year 2006
_chemical_compound_source 'synthesized by the authors'
_chemical_formula_moiety 'C10 H13 Cl2 O2 Sb'
_chemical_formula_sum 'C10 H13 Cl2 O2 Sb'
_chemical_formula_weight 357.85
_chemical_name_systematic
; 
 ? 
;
_space_group_IT_number 61
_symmetry_cell_setting orthorhombic
_symmetry_space_group_name_Hall '-P 2ac 2ab'
_symmetry_space_group_name_H-M 'P b c a'
_atom_sites_solution_hydrogens geom
_atom_sites_solution_primary direct
_atom_sites_solution_secondary difmap
_audit_creation_method SHELXL-97
_cell_angle_alpha 90.00
_cell_angle_beta 90.00
_cell_angle_gamma 90.00
_cell_formula_units_Z 8
_cell_length_a 13.33400(10)
_cell_length_b 8.5580(2)
_cell_length_c 22.0360(4)
_cell_measurement_reflns_used 37773
_cell_measurement_temperature 150(2)
_cell_measurement_theta_max 27.5
_cell_measurement_theta_min 1
_cell_volume 2514.58(8)
_computing_cell_refinement 'COLLECT and DENZO'
_computing_data_collection 'COLLECT (Hooft, 1998) and DENZO (Otwinowski & Minor, 1997)'
_computing_data_reduction 'COLLECT and DENZO'
_computing_structure_refinement 'SHELXL-97 (Sheldrick, 1997)'
_computing_structure_solution 'SIR92 (Altomare et al., 1994)'
_diffrn_ambient_temperature 150(2)
_diffrn_detector_area_resol_mean 9.091
_diffrn_measured_fraction_theta_full 1.000
_diffrn_measured_fraction_theta_max 1.000
_diffrn_measurement_device_type 'Nonius KappaCCD area detector'
_diffrn_measurement_method '\f and \w scans to fill the Ewald sphere'
_diffrn_radiation_monochromator graphite
_diffrn_radiation_source 'fine-focus sealed tube'
_diffrn_radiation_type MoK\a
_diffrn_radiation_wavelength 0.71073
_diffrn_reflns_av_R_equivalents 0.0571
_diffrn_reflns_av_sigmaI/netI 0.0206
_diffrn_reflns_limit_h_max 17
_diffrn_reflns_limit_h_min -17
_diffrn_reflns_limit_k_max 11
_diffrn_reflns_limit_k_min -11
_diffrn_reflns_limit_l_max 28
_diffrn_reflns_limit_l_min -28
_diffrn_reflns_number 38448
_diffrn_reflns_theta_full 27.48
_diffrn_reflns_theta_max 27.48
_diffrn_reflns_theta_min 1.85
_diffrn_standards_number 0
_exptl_absorpt_coefficient_mu 2.597
_exptl_absorpt_correction_T_max 0.876
_exptl_absorpt_correction_T_min 0.458
_exptl_absorpt_correction_type gaussian
_exptl_absorpt_process_details '(Coppens, 1970)'
_exptl_crystal_colour colourless
_exptl_crystal_density_diffrn 1.891
_exptl_crystal_density_method 'not measured'
_exptl_crystal_description bar
_exptl_crystal_F_000 1392
_exptl_crystal_size_max 0.4
_exptl_crystal_size_mid 0.15
_exptl_crystal_size_min 0.05
_refine_diff_density_max 1.633
_refine_diff_density_min -1.041
_refine_diff_density_rms 0.113
_refine_ls_extinction_method none
_refine_ls_goodness_of_fit_ref 1.140
_refine_ls_hydrogen_treatment constr
_refine_ls_matrix_type full
_refine_ls_number_parameters 138
_refine_ls_number_reflns 2885
_refine_ls_number_restraints 0
_refine_ls_restrained_S_all 1.140
_refine_ls_R_factor_all 0.0342
_refine_ls_R_factor_gt 0.0261
_refine_ls_shift/su_max 0.002
_refine_ls_shift/su_mean 0.000
_refine_ls_structure_factor_coef Fsqd
_refine_ls_weighting_details 'calc w=1/[\s^2^(Fo^2^)+(0.0292P)^2^+2.9583P] where P=(Fo^2^+2Fc^2^)/3'
_refine_ls_weighting_scheme calc
_refine_ls_wR_factor_gt 0.0600
_refine_ls_wR_factor_ref 0.0652
_reflns_number_gt 2474
_reflns_number_total 2885
_reflns_threshold_expression I>2\s(I)
_cod_data_source_file om060489qsi20060605_065356.cif
_cod_data_source_block 1-ocomsbcl2-ruzic
_cod_database_code 4074245

loop_
_symmetry_equiv_pos_as_xyz
'x, y, z'
'-x+1/2, -y, z+1/2'
'x+1/2, -y+1/2, -z'
'-x, y+1/2, -z+1/2'
'-x, -y, -z'
'x-1/2, y, -z-1/2'
'-x-1/2, y-1/2, z'
'x, -y-1/2, z-1/2'

loop_
_atom_site_label
_atom_site_type_symbol
_atom_site_fract_x
_atom_site_fract_y
_atom_site_fract_z
_atom_site_U_iso_or_equiv
_atom_site_adp_type
_atom_site_occupancy
_atom_site_symmetry_multiplicity
_atom_site_calc_flag
_atom_site_refinement_flags
Sb1 Sb 0.542924(12) 0.02134(2) 0.580292(8) 0.02019(7) Uani 1 1 d .
Cl1 Cl 0.55598(5) -0.26147(8) 0.58865(4) 0.03229(17) Uani 1 1 d .
Cl2 Cl 0.36595(5) -0.02096(8) 0.60554(4) 0.02805(15) Uani 1 1 d .
O1 O 0.72950(14) -0.0253(2) 0.58659(9) 0.0237(4) Uani 1 1 d .
O2 O 0.47956(13) 0.2917(2) 0.61471(9) 0.0241(4) Uani 1 1 d .
C1 C 0.59566(19) 0.0758(3) 0.66970(12) 0.0195(5) Uani 1 1 d .
C2 C 0.6873(2) 0.0147(3) 0.68955(13) 0.0223(5) Uani 1 1 d .
C3 C 0.7223(2) 0.0518(3) 0.74740(13) 0.0261(6) Uani 1 1 d .
H3 H 0.7824 0.0092 0.7611 0.031 Uiso 1 1 calc R
C4 C 0.6684(2) 0.1517(3) 0.78455(13) 0.0283(6) Uani 1 1 d .
H4 H 0.6902 0.1713 0.8239 0.034 Uiso 1 1 calc R
C5 C 0.5818(2) 0.2225(3) 0.76303(13) 0.0258(6) Uani 1 1 d .
H5 H 0.5476 0.2937 0.7873 0.031 Uiso 1 1 calc R
C6 C 0.54587(18) 0.1873(3) 0.70523(12) 0.0209(5) Uani 1 1 d .
C7 C 0.7518(2) -0.0785(3) 0.64675(13) 0.0266(6) Uani 1 1 d .
H7A H 0.8222 -0.0624 0.6559 0.032 Uiso 1 1 calc R
H7B H 0.7370 -0.1891 0.6505 0.032 Uiso 1 1 calc R
C8 C 0.7830(2) -0.1111(3) 0.54076(14) 0.0305(6) Uani 1 1 d .
H8A H 0.8538 -0.0961 0.5461 0.046 Uiso 1 1 calc R
H8B H 0.7635 -0.0742 0.5013 0.046 Uiso 1 1 calc R
H8C H 0.7674 -0.2202 0.5442 0.046 Uiso 1 1 calc R
C9 C 0.46093(19) 0.2804(3) 0.67886(13) 0.0259(6) Uani 1 1 d .
H9A H 0.3975 0.2284 0.6863 0.031 Uiso 1 1 calc R
H9B H 0.4585 0.3836 0.6970 0.031 Uiso 1 1 calc R
C10 C 0.4018(2) 0.3740(4) 0.58283(14) 0.0312(7) Uani 1 1 d .
H10A H 0.3384 0.3248 0.5906 0.047 Uiso 1 1 calc R
H10B H 0.4154 0.3716 0.5401 0.047 Uiso 1 1 calc R
H10C H 0.3996 0.4804 0.5965 0.047 Uiso 1 1 calc R

loop_
_atom_site_aniso_label
_atom_site_aniso_U_11
_atom_site_aniso_U_22
_atom_site_aniso_U_33
_atom_site_aniso_U_23
_atom_site_aniso_U_13
_atom_site_aniso_U_12
Sb1 0.01923(11) 0.02355(11) 0.01779(11) -0.00025(6) -0.00011(6) -0.00276(6)
Cl1 0.0344(4) 0.0214(3) 0.0411(4) -0.0061(3) 0.0066(3) -0.0042(3)
Cl2 0.0187(3) 0.0347(4) 0.0307(4) 0.0019(3) -0.0005(3) -0.0049(2)
O1 0.0222(10) 0.0218(9) 0.0270(11) 0.0029(7) 0.0002(8) 0.0054(7)
O2 0.0206(9) 0.0273(10) 0.0244(10) 0.0026(8) -0.0005(8) 0.0047(7)
C1 0.0206(12) 0.0192(11) 0.0188(13) 0.0013(10) -0.0006(10) -0.0038(10)
C2 0.0234(13) 0.0185(12) 0.0249(14) 0.0036(10) -0.0015(11) -0.0002(10)
C3 0.0258(13) 0.0229(13) 0.0294(16) 0.0043(11) -0.0069(12) -0.0025(10)
C4 0.0350(15) 0.0268(14) 0.0231(14) 0.0020(11) -0.0068(12) -0.0087(12)
C5 0.0293(14) 0.0245(13) 0.0236(15) -0.0038(11) 0.0021(11) -0.0050(11)
C6 0.0203(13) 0.0209(13) 0.0215(14) -0.0008(10) 0.0014(10) -0.0032(9)
C7 0.0256(13) 0.0252(13) 0.0288(15) 0.0046(12) -0.0018(11) 0.0056(11)
C8 0.0280(15) 0.0305(15) 0.0331(17) -0.0008(12) 0.0073(12) 0.0063(11)
C9 0.0208(13) 0.0285(14) 0.0283(15) -0.0036(11) 0.0030(11) 0.0024(10)
C10 0.0264(14) 0.0307(15) 0.0365(18) 0.0049(12) -0.0040(12) 0.0072(12)

loop_
_atom_type_symbol
_atom_type_description
_atom_type_scat_dispersion_real
_atom_type_scat_dispersion_imag
_atom_type_scat_source
C C 0.0033 0.0016 'International Tables Vol C Tables 4.2.6.8 and 6.1.1.4'
H H 0.0000 0.0000 'International Tables Vol C Tables 4.2.6.8 and 6.1.1.4'
O O 0.0106 0.0060 'International Tables Vol C Tables 4.2.6.8 and 6.1.1.4'
Cl Cl 0.1484 0.1585 'International Tables Vol C Tables 4.2.6.8 and 6.1.1.4'
Sb Sb -0.5866 1.5461 'International Tables Vol C Tables 4.2.6.8 and 6.1.1.4'

loop_
_geom_angle_atom_site_label_1
_geom_angle_atom_site_label_2
_geom_angle_atom_site_label_3
_geom_angle
C1 Sb1 Cl1 97.08(7)
C1 Sb1 Cl2 98.01(7)
Cl1 Sb1 Cl2 84.54(2)
C1 Sb1 O1 70.14(8)
Cl1 Sb1 O1 76.58(4)
Cl2 Sb1 O1 155.95(5)
C7 O1 C8 112.6(2)
C7 O1 Sb1 107.79(15)
C8 O1 Sb1 122.07(16)
C10 O2 C9 112.9(2)
C2 C1 C6 119.6(2)
C2 C1 Sb1 119.52(19)
C6 C1 Sb1 120.41(18)
C3 C2 C1 119.6(3)
C3 C2 C7 120.2(2)
C1 C2 C7 120.1(2)
C4 C3 C2 120.5(3)
C4 C3 H3 119.8
C2 C3 H3 119.8
C3 C4 C5 120.0(3)
C3 C4 H4 120.0
C5 C4 H4 120.0
C4 C5 C6 120.3(3)
C4 C5 H5 119.9
C6 C5 H5 119.9
C5 C6 C1 119.7(2)
C5 C6 C9 119.9(2)
C1 C6 C9 120.1(2)
O1 C7 C2 107.0(2)
O1 C7 H7A 110.3
C2 C7 H7A 110.3
O1 C7 H7B 110.3
C2 C7 H7B 110.3
H7A C7 H7B 108.6
O1 C8 H8A 109.5
O1 C8 H8B 109.5
H8A C8 H8B 109.5
O1 C8 H8C 109.5
H8A C8 H8C 109.5
H8B C8 H8C 109.5
O2 C9 C6 106.6(2)
O2 C9 H9A 110.4
C6 C9 H9A 110.4
O2 C9 H9B 110.4
C6 C9 H9B 110.4
H9A C9 H9B 108.6
O2 C10 H10A 109.5
O2 C10 H10B 109.5
H10A C10 H10B 109.5
O2 C10 H10C 109.5
H10A C10 H10C 109.5
H10B C10 H10C 109.5

loop_
_geom_bond_atom_site_label_1
_geom_bond_atom_site_label_2
_geom_bond_distance
Sb1 C1 2.143(3)
Sb1 Cl1 2.4335(8)
Sb1 Cl2 2.4513(7)
Sb1 O1 2.5234(19)
O1 C7 1.433(3)
O1 C8 1.438(3)
O2 C10 1.437(3)
O2 C9 1.438(3)
C1 C2 1.399(4)
C1 C6 1.402(4)
C2 C3 1.394(4)
C2 C7 1.505(4)
C3 C4 1.385(4)
C3 H3 0.9300
C4 C5 1.388(4)
C4 H4 0.9300
C5 C6 1.394(4)
C5 H5 0.9300
C6 C9 1.502(4)
C7 H7A 0.9700
C7 H7B 0.9700
C8 H8A 0.9600
C8 H8B 0.9600
C8 H8C 0.9600
C9 H9A 0.9700
C9 H9B 0.9700
C10 H10A 0.9600
C10 H10B 0.9600
C10 H10C 0.9600
